data_7023841
loop_
_publ_author_name
'Hern\'an-G\'omez, Alberto'
'Mart\'in, Avelino'
'Mena, Miguel'
'Santamar\'ia, Cristina'

_publ_section_title
;
 Contact and solvent-separated ion pair aluminium &quot;ate&quot;
 complexes on a titanium oxide molecular model.
;
_journal_issue 14
_journal_name_full 'Dalton transactions (Cambridge, England : 2003)'
_journal_page_first 5076
_journal_page_last 5084
_journal_paper_doi 10.1039/c3dt32725f
_journal_volume 42
_journal_year 2013
_chemical_compound_source 'synthesis as described'
_chemical_formula_moiety 'C52 H59 Al1 Li1 N1 O3 Ti3, C6 H6'
_chemical_formula_sum 'C58 H75 Al Li N O3 Ti3'
_chemical_formula_weight 1011.81
_chemical_name_systematic
;
?
;
_space_group_IT_number 2
_symmetry_cell_setting triclinic
_symmetry_Int_Tables_number 2
_symmetry_space_group_name_Hall '-P 1'
_symmetry_space_group_name_H-M 'P -1'
_atom_sites_solution_hydrogens geom
_atom_sites_solution_primary direct
_atom_sites_solution_secondary difmap
_audit_conform_dict_location ftp://ftp.iucr.org/pub/cif_core.dic
_audit_conform_dict_name cif_core.dic
_audit_conform_dict_version 2.4
_audit_creation_date 2012-12-19
_audit_creation_method 'WinGX routine CIF_UPDATE'
_audit_update_record FM
_cell_angle_alpha 71.850(10)
_cell_angle_beta 89.76(2)
_cell_angle_gamma 68.07(2)
_cell_formula_units_Z 2
_cell_length_a 10.979(2)
_cell_length_b 13.828(2)
_cell_length_c 20.427(3)
_cell_measurement_reflns_used 201
_cell_measurement_temperature 200(2)
_cell_measurement_theta_max 20
_cell_measurement_theta_min 3
_cell_measurement_wavelength 0.71073
_cell_volume 2711.4(9)
_computing_cell_refinement 'Dirax/lsq (Duisenberg & Schreurs, 1989-2000)'
_computing_data_collection 'Collect (Bruker AXS BV, 1997-2004)'
_computing_data_reduction 'EvalCCD (Duisenberg & Schreurs 1990-2000)'
_computing_molecular_graphics 'Ortep-3 for Windows (Farrugia, 1997)'
_computing_publication_material 'WinGX publication routines (Farrugia, 1999)'
_computing_structure_refinement 'SHELXL-97 (Sheldrick, 2008)'
_computing_structure_solution 'SHELXS-97 (Sheldrick, 2008)'
_diffrn_ambient_temperature 200(2)
_diffrn_detector 'CCD plate'
_diffrn_detector_area_resol_mean 9
_diffrn_measured_fraction_theta_full 0.998
_diffrn_measured_fraction_theta_max 0.993
_diffrn_measurement_device '95mm CCD camera on \k-goniostat'
_diffrn_measurement_device_type KappaCCD
_diffrn_measurement_method 'CCD rotation images, thick slices'
_diffrn_orient_matrix_type X=UH
_diffrn_orient_matrix_UB_11 0.01
_diffrn_orient_matrix_UB_12 0
_diffrn_orient_matrix_UB_13 0
_diffrn_orient_matrix_UB_21 0
_diffrn_orient_matrix_UB_22 0.01
_diffrn_orient_matrix_UB_23 0
_diffrn_orient_matrix_UB_31 0
_diffrn_orient_matrix_UB_32 0
_diffrn_orient_matrix_UB_33 0.01
_diffrn_radiation_monochromator graphite
_diffrn_radiation_probe x-ray
_diffrn_radiation_type MoK\a
_diffrn_radiation_wavelength 0.71073
_diffrn_reflns_av_R_equivalents 0.0903
_diffrn_reflns_av_unetI/netI 0.1099
_diffrn_reflns_limit_h_max 14
_diffrn_reflns_limit_h_min -14
_diffrn_reflns_limit_k_max 17
_diffrn_reflns_limit_k_min -17
_diffrn_reflns_limit_l_max 26
_diffrn_reflns_limit_l_min -25
_diffrn_reflns_number 46054
_diffrn_reflns_reduction_process
;
Scaled and merged with SORTAV
R.H. Blessing, (1987) Cryst. Rev. 1, 3-58
R.H. Blessing, (1989) J. Appl. Cryst. 22, 396-397
;
_diffrn_reflns_theta_full 25
_diffrn_reflns_theta_max 27.5
_diffrn_reflns_theta_min 3.06
_diffrn_source 'Enraf Nonius FR590'
_exptl_absorpt_coefficient_mu 0.49
_exptl_absorpt_correction_T_max 0.995
_exptl_absorpt_correction_T_min 0.832
_exptl_absorpt_correction_type multi-scan
_exptl_absorpt_process_details
;
R.H. Blessing, Acta Cryst. (1995), A51, 33-38
;
_exptl_crystal_colour red
_exptl_crystal_density_diffrn 1.239
_exptl_crystal_density_method 'not measured'
_exptl_crystal_description prism
_exptl_crystal_F_000 1072
_exptl_crystal_size_max 0.348
_exptl_crystal_size_mid 0.22
_exptl_crystal_size_min 0.121
_refine_diff_density_max 0.784
_refine_diff_density_min -0.607
_refine_diff_density_rms 0.088
_refine_ls_extinction_method none
_refine_ls_goodness_of_fit_ref 1.063
_refine_ls_hydrogen_treatment constr
_refine_ls_matrix_type full
_refine_ls_number_parameters 610
_refine_ls_number_reflns 12356
_refine_ls_number_restraints 0
_refine_ls_restrained_S_all 1.063
_refine_ls_R_factor_all 0.1531
_refine_ls_R_factor_gt 0.0664
_refine_ls_shift/su_max 0.001
_refine_ls_shift/su_mean 0
_refine_ls_structure_factor_coef Fsqd
_refine_ls_weighting_details 'calc w=1/[\s^2^(Fo^2^)+(0.1040P)^2^+0.0000P] where P=(Fo^2^+2Fc^2^)/3'
_refine_ls_weighting_scheme calc
_refine_ls_wR_factor_gt 0.1591
_refine_ls_wR_factor_ref 0.1961
_reflns_number_gt 6794
_reflns_number_total 12356
_reflns_threshold_expression >2\s(I)
_cod_data_source_file c3dt32725f.txt
_cod_data_source_block 8
_cod_original_cell_volume 2711.4(8)
_cod_database_code 7023841

loop_
_symmetry_equiv_pos_as_xyz
'x, y, z'
'-x, -y, -z'

loop_
_atom_site_label
_atom_site_type_symbol
_atom_site_fract_x
_atom_site_fract_y
_atom_site_fract_z
_atom_site_U_iso_or_equiv
_atom_site_adp_type
_atom_site_occupancy
_atom_site_symmetry_multiplicity
_atom_site_calc_flag
_atom_site_refinement_flags
C1 C 0.3379(3) 0.9948(3) 0.24461(16) 0.0304(8) Uani 1 1 d .
C2 C 0.3868(4) 1.0886(3) 0.22406(19) 0.0382(9) Uani 1 1 d .
H2A H 0.4805 1.0591 0.2378 0.057 Uiso 1 1 calc R
H2B H 0.3426 1.141 0.2468 0.057 Uiso 1 1 calc R
H2C H 0.3681 1.1248 0.1747 0.057 Uiso 1 1 calc R
C11 C 0.5711(3) 0.8696(3) 0.38963(17) 0.0375(9) Uani 1 1 d .
C12 C 0.4647(3) 0.9427(3) 0.41022(18) 0.0372(9) Uani 1 1 d .
C13 C 0.3995(3) 0.8810(3) 0.45307(17) 0.0375(9) Uani 1 1 d .
C14 C 0.4676(4) 0.7697(3) 0.45901(17) 0.0394(9) Uani 1 1 d .
C15 C 0.5741(3) 0.7619(3) 0.41956(18) 0.0386(9) Uani 1 1 d .
C16 C 0.6744(4) 0.8970(4) 0.3484(2) 0.0574(12) Uani 1 1 d .
H16A H 0.6439 0.9757 0.3268 0.086 Uiso 1 1 calc R
H16B H 0.6903 0.8625 0.3133 0.086 Uiso 1 1 calc R
H16C H 0.755 0.8703 0.3788 0.086 Uiso 1 1 calc R
C17 C 0.4353(4) 1.0630(3) 0.3976(2) 0.0539(11) Uani 1 1 d .
H17A H 0.3412 1.1042 0.3892 0.081 Uiso 1 1 calc R
H17B H 0.4747 1.0908 0.3578 0.081 Uiso 1 1 calc R
H17C H 0.4712 1.0706 0.4376 0.081 Uiso 1 1 calc R
C18 C 0.2821(4) 0.9250(4) 0.4886(2) 0.0632(13) Uani 1 1 d .
H18A H 0.2492 1.0043 0.4729 0.095 Uiso 1 1 calc R
H18B H 0.3077 0.8965 0.5379 0.095 Uiso 1 1 calc R
H18C H 0.2141 0.9026 0.4777 0.095 Uiso 1 1 calc R
C19 C 0.4382(5) 0.6738(4) 0.5044(2) 0.0664(14) Uani 1 1 d .
H19A H 0.4904 0.6437 0.549 0.1 Uiso 1 1 calc R
H19B H 0.4595 0.6178 0.4829 0.1 Uiso 1 1 calc R
H19C H 0.346 0.6989 0.5101 0.1 Uiso 1 1 calc R
C20 C 0.6737(4) 0.6584(3) 0.4127(2) 0.0604(12) Uani 1 1 d .
H20A H 0.7091 0.6756 0.3695 0.091 Uiso 1 1 calc R
H20B H 0.6322 0.608 0.4138 0.091 Uiso 1 1 calc R
H20C H 0.7441 0.625 0.4505 0.091 Uiso 1 1 calc R
C21 C 0.5323(4) 0.8974(3) 0.13120(18) 0.0386(9) Uani 1 1 d .
C22 C 0.4120(3) 0.9563(3) 0.08736(17) 0.0365(9) Uani 1 1 d .
C23 C 0.5553(4) 0.7841(3) 0.15509(18) 0.0400(9) Uani 1 1 d .
C24 C 0.4484(4) 0.7725(3) 0.12623(18) 0.0401(9) Uani 1 1 d .
C25 C 0.3592(3) 0.8794(3) 0.08372(17) 0.0366(9) Uani 1 1 d .
C26 C 0.3531(4) 1.0783(3) 0.04558(19) 0.0524(11) Uani 1 1 d .
H26A H 0.3648 1.1196 0.0734 0.079 Uiso 1 1 calc R
H26B H 0.2604 1.1011 0.0319 0.079 Uiso 1 1 calc R
H26C H 0.3968 1.0917 0.0049 0.079 Uiso 1 1 calc R
C27 C 0.6302(4) 0.9446(4) 0.1431(2) 0.0586(12) Uani 1 1 d .
H27A H 0.6996 0.9278 0.1146 0.088 Uiso 1 1 calc R
H27B H 0.6673 0.9128 0.1911 0.088 Uiso 1 1 calc R
H27C H 0.5861 1.0234 0.1311 0.088 Uiso 1 1 calc R
C28 C 0.6750(4) 0.6927(4) 0.2023(2) 0.0625(13) Uani 1 1 d .
H28A H 0.7532 0.7044 0.1879 0.094 Uiso 1 1 calc R
H28B H 0.6808 0.6229 0.1998 0.094 Uiso 1 1 calc R
H28C H 0.6675 0.6925 0.2491 0.094 Uiso 1 1 calc R
C29 C 0.4291(5) 0.6671(3) 0.1378(2) 0.0569(12) Uani 1 1 d .
H29A H 0.4384 0.6489 0.0959 0.085 Uiso 1 1 calc R
H29B H 0.3422 0.6762 0.1505 0.085 Uiso 1 1 calc R
H29C H 0.4943 0.6086 0.1744 0.085 Uiso 1 1 calc R
C30 C 0.2333(4) 0.9042(4) 0.0425(2) 0.0525(11) Uani 1 1 d .
H30A H 0.1719 0.8884 0.0734 0.079 Uiso 1 1 calc R
H30B H 0.2505 0.8594 0.0131 0.079 Uiso 1 1 calc R
H30C H 0.1963 0.981 0.0143 0.079 Uiso 1 1 calc R
C31 C 0.0289(3) 1.1790(3) 0.25934(19) 0.0376(9) Uani 1 1 d .
C32 C 0.0379(3) 1.1986(3) 0.18738(19) 0.0373(9) Uani 1 1 d .
C33 C -0.0317(3) 1.1451(3) 0.16469(18) 0.0363(9) Uani 1 1 d .
C34 C -0.0833(3) 1.0933(3) 0.2228(2) 0.0425(10) Uani 1 1 d .
C35 C -0.0460(3) 1.1131(3) 0.28120(19) 0.0388(9) Uani 1 1 d .
C36 C 0.0843(5) 1.2232(3) 0.3042(2) 0.0574(12) Uani 1 1 d .
H36A H 0.0156 1.2873 0.3092 0.086 Uiso 1 1 calc R
H36B H 0.1538 1.2431 0.2833 0.086 Uiso 1 1 calc R
H36C H 0.1191 1.1676 0.3491 0.086 Uiso 1 1 calc R
C37 C -0.0796(4) 1.0731(4) 0.3532(2) 0.0608(13) Uani 1 1 d .
H37A H -0.1667 1.122 0.3566 0.091 Uiso 1 1 calc R
H37B H -0.0164 1.0719 0.3861 0.091 Uiso 1 1 calc R
H37C H -0.0774 0.9999 0.3629 0.091 Uiso 1 1 calc R
C38 C -0.1648(4) 1.0282(3) 0.2196(3) 0.0634(13) Uani 1 1 d .
H38A H -0.1534 0.9733 0.2642 0.095 Uiso 1 1 calc R
H38B H -0.1368 0.9926 0.1855 0.095 Uiso 1 1 calc R
H38C H -0.2565 1.0771 0.2071 0.095 Uiso 1 1 calc R
C39 C -0.0526(4) 1.1482(4) 0.0914(2) 0.0557(11) Uani 1 1 d .
H39A H -0.0623 1.0819 0.0917 0.084 Uiso 1 1 calc R
H39B H 0.0223 1.1534 0.0684 0.084 Uiso 1 1 calc R
H39C H -0.1311 1.2113 0.0672 0.084 Uiso 1 1 calc R
C40 C 0.0923(4) 1.2750(3) 0.1398(2) 0.0509(11) Uani 1 1 d .
H40A H 0.0206 1.3398 0.1107 0.076 Uiso 1 1 calc R
H40B H 0.1482 1.238 0.1115 0.076 Uiso 1 1 calc R
H40C H 0.1429 1.296 0.1669 0.076 Uiso 1 1 calc R
C41 C 0.1141(3) 0.4311(3) 0.37077(18) 0.0347(8) Uani 1 1 d .
C42 C 0.1988(4) 0.3317(3) 0.41995(19) 0.0413(9) Uani 1 1 d .
H42 H 0.2896 0.3129 0.4215 0.05 Uiso 1 1 calc R
C43 C 0.1529(4) 0.2602(3) 0.46641(19) 0.0473(10) Uani 1 1 d .
H43 H 0.213 0.1947 0.498 0.057 Uiso 1 1 calc R
C44 C 0.0214(4) 0.2847(3) 0.4662(2) 0.0510(11) Uani 1 1 d .
H44 H -0.009 0.2366 0.4977 0.061 Uiso 1 1 calc R
C45 C -0.0666(4) 0.3810(3) 0.4192(2) 0.0508(11) Uani 1 1 d .
H45 H -0.1572 0.3986 0.4187 0.061 Uiso 1 1 calc R
C46 C -0.0200(4) 0.4526(3) 0.3723(2) 0.0430(9) Uani 1 1 d .
H46 H -0.0811 0.5174 0.3407 0.052 Uiso 1 1 calc R
C51 C 0.0142(3) 0.7228(3) 0.3380(2) 0.0438(10) Uani 1 1 d .
H51A H -0.0253 0.6799 0.3703 0.066 Uiso 1 1 calc R
H51B H -0.0302 0.7467 0.292 0.066 Uiso 1 1 calc R
H51C H 0.0063 0.7863 0.3504 0.066 Uiso 1 1 calc R
C52 C 0.2160(4) 0.6160(3) 0.41208(19) 0.0477(10) Uani 1 1 d .
H52A H 0.2078 0.6781 0.426 0.072 Uiso 1 1 calc R
H52B H 0.308 0.5704 0.4152 0.072 Uiso 1 1 calc R
H52C H 0.1731 0.5736 0.442 0.072 Uiso 1 1 calc R
C61 C 0.0798(3) 0.6026(3) 0.21161(18) 0.0375(9) Uani 1 1 d .
C62 C 0.0569(4) 0.7086(3) 0.1646(2) 0.0467(10) Uani 1 1 d .
H62 H 0.0889 0.7535 0.1785 0.056 Uiso 1 1 calc R
C63 C -0.0105(4) 0.7486(3) 0.0990(2) 0.0554(12) Uani 1 1 d .
H63 H -0.0251 0.8199 0.0702 0.066 Uiso 1 1 calc R
C64 C -0.0561(4) 0.6841(4) 0.0760(2) 0.0573(12) Uani 1 1 d .
H64 H -0.0992 0.7099 0.0311 0.069 Uiso 1 1 calc R
C65 C -0.0374(4) 0.5804(3) 0.1203(2) 0.0532(11) Uani 1 1 d .
H65 H -0.0697 0.5361 0.1059 0.064 Uiso 1 1 calc R
C66 C 0.0300(4) 0.5418(3) 0.1868(2) 0.0480(10) Uani 1 1 d .
H66 H 0.0417 0.4712 0.2157 0.058 Uiso 1 1 calc R
C71 C 0.3745(4) 0.4588(3) 0.30601(18) 0.0383(9) Uani 1 1 d .
C72 C 0.4704(4) 0.4984(3) 0.31371(19) 0.0448(10) Uani 1 1 d .
H72 H 0.4444 0.5661 0.3209 0.054 Uiso 1 1 calc R
C73 C 0.6019(4) 0.4420(4) 0.3112(2) 0.0612(14) Uani 1 1 d .
H73 H 0.6635 0.4709 0.3172 0.073 Uiso 1 1 calc R
C74 C 0.6419(5) 0.3433(4) 0.2999(3) 0.0756(16) Uani 1 1 d .
H74 H 0.7307 0.3055 0.297 0.091 Uiso 1 1 calc R
C75 C 0.4216(4) 0.3587(4) 0.2960(3) 0.0633(13) Uani 1 1 d .
H75 H 0.3614 0.328 0.291 0.076 Uiso 1 1 calc R
C76 C 0.5525(5) 0.3008(4) 0.2929(3) 0.0793(16) Uani 1 1 d .
H76 H 0.5793 0.2328 0.286 0.095 Uiso 1 1 calc R
C101 C 0.5666(7) 0.5843(5) 0.8881(2) 0.116(2) Uani 1 1 d G
H101 H 0.5402 0.5658 0.8521 0.14 Uiso 1 1 calc R
C102 C 0.6942(6) 0.5255(4) 0.9232(3) 0.117(2) Uani 1 1 d G
H102 H 0.7532 0.4676 0.9107 0.14 Uiso 1 1 calc R
C106 C 0.7336(4) 0.5533(4) 0.9769(3) 0.128(3) Uani 1 1 d G
H106 H 0.819 0.5139 1.0004 0.154 Uiso 1 1 calc R
C105 C 0.6455(7) 0.6399(5) 0.9956(2) 0.106(2) Uani 1 1 d G
H105 H 0.6718 0.6584 1.0316 0.127 Uiso 1 1 calc R
C104 C 0.5179(6) 0.6987(3) 0.9605(3) 0.105(2) Uani 1 1 d G
H104 H 0.4589 0.7566 0.973 0.126 Uiso 1 1 calc R
C103 C 0.4784(5) 0.6709(4) 0.9067(3) 0.127(3) Uani 1 1 d G
H103 H 0.3931 0.7103 0.8833 0.152 Uiso 1 1 calc R
Al1 Al 0.18105(10) 0.53737(8) 0.30665(5) 0.0334(3) Uani 1 1 d .
Li1 Li 0.2247(6) 0.7689(5) 0.2951(3) 0.0392(15) Uani 1 1 d .
N1 N 0.1536(3) 0.6556(2) 0.34019(14) 0.0327(7) Uani 1 1 d .
O12 O 0.4159(2) 0.77062(17) 0.29137(11) 0.0309(5) Uani 1 1 d .
O13 O 0.1994(2) 0.89951(18) 0.33621(11) 0.0311(5) Uani 1 1 d .
O23 O 0.1880(2) 0.90297(17) 0.20109(11) 0.0300(5) Uani 1 1 d .
Ti1 Ti 0.37766(6) 0.86577(5) 0.34173(3) 0.02936(18) Uani 1 1 d .
Ti2 Ti 0.36641(6) 0.87060(5) 0.20136(3) 0.03040(18) Uani 1 1 d .
Ti3 Ti 0.14399(6) 1.00291(5) 0.24756(3) 0.02937(18) Uani 1 1 d .

loop_
_atom_site_aniso_label
_atom_site_aniso_U_11
_atom_site_aniso_U_22
_atom_site_aniso_U_33
_atom_site_aniso_U_23
_atom_site_aniso_U_13
_atom_site_aniso_U_12
C1 0.0314(19) 0.0327(18) 0.0200(16) -0.0031(14) 0.0015(13) -0.0096(15)
C2 0.044(2) 0.0364(19) 0.032(2) -0.0049(16) -0.0001(16) -0.0194(17)
C11 0.033(2) 0.049(2) 0.0246(18) -0.0042(17) -0.0061(14) -0.0158(17)
C12 0.036(2) 0.041(2) 0.0291(19) -0.0067(16) -0.0040(15) -0.0139(17)
C13 0.036(2) 0.054(2) 0.0216(18) -0.0107(17) -0.0016(15) -0.0186(18)
C14 0.046(2) 0.045(2) 0.0206(17) 0.0017(16) -0.0075(15) -0.0212(18)
C15 0.036(2) 0.043(2) 0.0256(18) -0.0075(17) -0.0058(15) -0.0063(17)
C16 0.039(2) 0.087(3) 0.042(2) -0.010(2) 0.0057(18) -0.030(2)
C17 0.068(3) 0.048(2) 0.046(2) -0.016(2) -0.010(2) -0.024(2)
C18 0.049(3) 0.105(4) 0.044(2) -0.039(3) 0.014(2) -0.027(3)
C19 0.081(3) 0.072(3) 0.036(2) 0.013(2) -0.016(2) -0.044(3)
C20 0.051(3) 0.053(3) 0.051(3) -0.013(2) -0.015(2) 0.003(2)
C21 0.039(2) 0.054(2) 0.0288(19) -0.0157(18) 0.0152(16) -0.0234(18)
C22 0.041(2) 0.046(2) 0.0215(17) -0.0098(16) 0.0109(15) -0.0173(17)
C23 0.038(2) 0.051(2) 0.0279(19) -0.0143(18) 0.0119(16) -0.0129(18)
C24 0.050(2) 0.041(2) 0.0291(19) -0.0138(17) 0.0133(17) -0.0163(18)
C25 0.041(2) 0.043(2) 0.0245(18) -0.0092(16) 0.0066(15) -0.0168(17)
C26 0.079(3) 0.041(2) 0.030(2) -0.0059(18) 0.012(2) -0.022(2)
C27 0.054(3) 0.090(3) 0.050(3) -0.030(2) 0.023(2) -0.042(2)
C28 0.043(2) 0.064(3) 0.052(3) -0.013(2) 0.007(2) 0.004(2)
C29 0.083(3) 0.048(2) 0.044(2) -0.020(2) 0.019(2) -0.028(2)
C30 0.054(3) 0.069(3) 0.038(2) -0.019(2) 0.0053(19) -0.027(2)
C31 0.036(2) 0.0274(18) 0.040(2) -0.0092(16) -0.0022(16) -0.0040(15)
C32 0.038(2) 0.0266(17) 0.035(2) -0.0036(16) -0.0052(16) -0.0047(15)
C33 0.034(2) 0.0325(18) 0.0304(19) -0.0040(16) -0.0030(15) -0.0050(15)
C34 0.0254(19) 0.037(2) 0.051(2) -0.0026(18) -0.0021(17) -0.0057(16)
C35 0.032(2) 0.036(2) 0.035(2) -0.0073(17) 0.0032(16) -0.0032(16)
C36 0.075(3) 0.050(2) 0.044(2) -0.025(2) 0.002(2) -0.015(2)
C37 0.051(3) 0.059(3) 0.043(2) -0.003(2) 0.0178(19) -0.002(2)
C38 0.038(2) 0.053(3) 0.089(4) -0.007(2) -0.003(2) -0.020(2)
C39 0.060(3) 0.057(3) 0.040(2) -0.013(2) -0.012(2) -0.014(2)
C40 0.057(3) 0.032(2) 0.049(2) 0.0031(19) -0.0009(19) -0.0143(18)
C41 0.043(2) 0.0314(18) 0.0295(19) -0.0086(16) 0.0037(15) -0.0154(16)
C42 0.044(2) 0.043(2) 0.034(2) -0.0107(18) -0.0022(16) -0.0152(18)
C43 0.069(3) 0.037(2) 0.028(2) -0.0021(17) -0.0029(18) -0.019(2)
C44 0.071(3) 0.054(3) 0.038(2) -0.011(2) 0.018(2) -0.038(2)
C45 0.054(3) 0.057(3) 0.046(2) -0.017(2) 0.017(2) -0.027(2)
C46 0.044(2) 0.037(2) 0.040(2) -0.0104(18) 0.0063(17) -0.0098(17)
C51 0.036(2) 0.039(2) 0.054(2) -0.0143(19) 0.0106(18) -0.0126(17)
C52 0.059(3) 0.049(2) 0.036(2) -0.0139(19) 0.0034(18) -0.021(2)
C61 0.035(2) 0.0366(19) 0.036(2) -0.0109(17) 0.0012(16) -0.0088(16)
C62 0.051(2) 0.047(2) 0.039(2) -0.0084(19) -0.0059(18) -0.0205(19)
C63 0.066(3) 0.050(2) 0.038(2) 0.005(2) -0.005(2) -0.025(2)
C64 0.059(3) 0.062(3) 0.034(2) -0.008(2) -0.0051(19) -0.013(2)
C65 0.057(3) 0.050(2) 0.046(2) -0.016(2) -0.011(2) -0.014(2)
C66 0.053(2) 0.038(2) 0.039(2) -0.0077(19) -0.0002(18) -0.0067(19)
C71 0.042(2) 0.0320(19) 0.0283(19) -0.0008(16) 0.0017(15) -0.0078(17)
C72 0.042(2) 0.036(2) 0.040(2) 0.0000(18) 0.0029(17) -0.0088(18)
C73 0.041(2) 0.057(3) 0.059(3) 0.015(2) -0.001(2) -0.018(2)
C74 0.039(3) 0.062(3) 0.085(4) -0.005(3) 0.017(2) 0.008(2)
C75 0.050(3) 0.059(3) 0.081(3) -0.027(3) 0.012(2) -0.018(2)
C76 0.060(3) 0.056(3) 0.107(5) -0.024(3) 0.025(3) -0.009(3)
C101 0.169(8) 0.090(5) 0.100(5) -0.037(4) 0.009(5) -0.057(5)
C102 0.110(6) 0.144(7) 0.133(7) -0.078(6) 0.047(5) -0.064(5)
C106 0.098(5) 0.158(7) 0.170(8) -0.095(6) 0.033(5) -0.063(5)
C105 0.134(6) 0.119(6) 0.108(5) -0.055(5) 0.027(5) -0.084(5)
C104 0.140(7) 0.080(4) 0.108(5) -0.039(4) 0.056(5) -0.052(5)
C103 0.151(7) 0.091(5) 0.115(6) -0.024(5) -0.010(5) -0.031(5)
Al1 0.0335(6) 0.0297(5) 0.0300(6) -0.0047(5) -0.0001(4) -0.0091(4)
Li1 0.040(3) 0.031(3) 0.039(3) -0.002(3) 0.007(3) -0.015(3)
N1 0.0315(16) 0.0325(15) 0.0312(16) -0.0068(13) 0.0018(12) -0.0125(12)
O12 0.0340(13) 0.0265(11) 0.0255(12) -0.0033(10) 0.0019(10) -0.0090(10)
O13 0.0329(13) 0.0312(12) 0.0250(12) -0.0049(10) 0.0053(10) -0.0119(10)
O23 0.0313(12) 0.0321(12) 0.0248(12) -0.0072(10) -0.0003(9) -0.0125(10)
Ti1 0.0305(3) 0.0304(3) 0.0222(3) -0.0037(3) 0.0009(2) -0.0106(3)
Ti2 0.0326(4) 0.0336(3) 0.0224(3) -0.0061(3) 0.0044(2) -0.0128(3)
Ti3 0.0298(3) 0.0285(3) 0.0242(3) -0.0034(3) 0.0011(2) -0.0098(3)

loop_
_atom_type_symbol
_atom_type_description
_atom_type_scat_dispersion_real
_atom_type_scat_dispersion_imag
_atom_type_scat_source
C C 0.0033 0.0016 'International Tables Vol C Tables 4.2.6.8 and 6.1.1.4'
H H 0 0 'International Tables Vol C Tables 4.2.6.8 and 6.1.1.4'
Al Al 0.0645 0.0514 'International Tables Vol C Tables 4.2.6.8 and 6.1.1.4'
Li Li -0.0003 0.0001 'International Tables Vol C Tables 4.2.6.8 and 6.1.1.4'
N N 0.0061 0.0033 'International Tables Vol C Tables 4.2.6.8 and 6.1.1.4'
O O 0.0106 0.006 'International Tables Vol C Tables 4.2.6.8 and 6.1.1.4'
Ti Ti 0.2776 0.4457 'International Tables Vol C Tables 4.2.6.8 and 6.1.1.4'

loop_
_exptl_crystal_face_index_h
_exptl_crystal_face_index_k
_exptl_crystal_face_index_l
_exptl_crystal_face_perp_dist
-3 -12 13 0.266
2 13 -3 0.271
1 8 11 0.278
0 -1 -14 0.275
-1 -8 -2 0.267
0 1 14 0.303
0 -1 -12 0.288
19 5 -1 0.087
-4 -1 1 0.174

loop_
_geom_angle_atom_site_label_1
_geom_angle_atom_site_label_2
_geom_angle_atom_site_label_3
_geom_angle
C2 C1 Ti2 129.2(2)
C2 C1 Ti3 129.3(2)
Ti2 C1 Ti3 84.57(13)
C2 C1 Ti1 128.5(2)
Ti2 C1 Ti1 84.94(12)
Ti3 C1 Ti1 84.24(11)
C12 C11 C15 108.7(3)
C12 C11 C16 126.5(4)
C15 C11 C16 124.6(4)
C12 C11 Ti1 73.7(2)
C15 C11 Ti1 72.0(2)
C16 C11 Ti1 124.8(3)
C11 C12 C13 107.9(3)
C11 C12 C17 126.1(3)
C13 C12 C17 125.5(4)
C11 C12 Ti1 72.2(2)
C13 C12 Ti1 72.1(2)
C17 C12 Ti1 127.7(2)
C14 C13 C12 107.9(3)
C14 C13 C18 125.7(4)
C12 C13 C18 126.4(4)
C14 C13 Ti1 72.1(2)
C12 C13 Ti1 73.4(2)
C18 C13 Ti1 122.2(3)
C13 C14 C15 108.3(3)
C13 C14 C19 125.8(4)
C15 C14 C19 125.8(4)
C13 C14 Ti1 73.37(19)
C15 C14 Ti1 72.58(19)
C19 C14 Ti1 123.6(3)
C14 C15 C11 107.3(3)
C14 C15 C20 126.1(4)
C11 C15 C20 126.6(4)
C14 C15 Ti1 72.6(2)
C11 C15 Ti1 73.20(19)
C20 C15 Ti1 121.2(3)
C22 C21 C23 108.9(3)
C22 C21 C27 125.6(4)
C23 C21 C27 125.0(4)
C22 C21 Ti2 74.07(19)
C23 C21 Ti2 70.96(19)
C27 C21 Ti2 127.5(3)
C21 C22 C25 107.6(3)
C21 C22 C26 127.3(4)
C25 C22 C26 124.9(3)
C21 C22 Ti2 71.91(19)
C25 C22 Ti2 71.37(19)
C26 C22 Ti2 126.4(2)
C24 C23 C21 107.7(3)
C24 C23 C28 126.6(4)
C21 C23 C28 125.6(4)
C24 C23 Ti2 71.9(2)
C21 C23 Ti2 74.3(2)
C28 C23 Ti2 120.4(3)
C23 C24 C25 107.9(3)
C23 C24 C29 126.7(4)
C25 C24 C29 125.4(4)
C23 C24 Ti2 73.2(2)
C25 C24 Ti2 74.2(2)
C29 C24 Ti2 118.2(2)
C22 C25 C24 107.9(3)
C22 C25 C30 126.5(3)
C24 C25 C30 125.6(4)
C22 C25 Ti2 74.3(2)
C24 C25 Ti2 70.5(2)
C30 C25 Ti2 121.3(2)
C35 C31 C32 108.6(3)
C35 C31 C36 125.3(4)
C32 C31 C36 126.0(3)
C35 C31 Ti3 70.5(2)
C32 C31 Ti3 73.8(2)
C36 C31 Ti3 123.3(3)
C33 C32 C31 107.6(3)
C33 C32 C40 124.0(3)
C31 C32 C40 127.8(4)
C33 C32 Ti3 71.14(19)
C31 C32 Ti3 71.68(19)
C40 C32 Ti3 129.3(2)
C32 C33 C34 107.5(3)
C32 C33 C39 125.6(3)
C34 C33 C39 126.8(4)
C32 C33 Ti3 74.46(19)
C34 C33 Ti3 70.34(19)
C39 C33 Ti3 123.1(3)
C35 C34 C33 109.3(3)
C35 C34 C38 127.0(4)
C33 C34 C38 123.7(4)
C35 C34 Ti3 73.1(2)
C33 C34 Ti3 74.3(2)
C38 C34 Ti3 119.0(3)
C34 C35 C31 107.0(3)
C34 C35 C37 126.6(4)
C31 C35 C37 126.4(4)
C34 C35 Ti3 71.7(2)
C31 C35 Ti3 74.4(2)
C37 C35 Ti3 119.6(2)
C46 C41 C42 114.7(3)
C46 C41 Al1 122.8(3)
C42 C41 Al1 122.4(3)
C43 C42 C41 122.7(4)
C44 C43 C42 120.6(4)
C43 C44 C45 119.4(3)
C44 C45 C46 119.8(4)
C41 C46 C45 122.8(3)
C66 C61 C62 114.7(3)
C66 C61 Al1 120.1(3)
C62 C61 Al1 125.2(3)
C63 C62 C61 123.1(4)
C64 C63 C62 120.2(4)
C63 C64 C65 118.9(4)
C64 C65 C66 120.0(4)
C61 C66 C65 123.2(4)
C75 C71 C72 114.6(4)
C75 C71 Al1 120.2(3)
C72 C71 Al1 125.2(3)
C73 C72 C71 122.8(4)
C74 C73 C72 119.6(4)
C76 C74 C73 119.8(4)
C71 C75 C76 123.8(5)
C74 C76 C75 119.4(5)
C102 C101 C103 120
C101 C102 C106 120
C105 C106 C102 120
C106 C105 C104 120
C105 C104 C103 120
C104 C103 C101 120
N1 Al1 C71 109.22(15)
N1 Al1 C61 106.92(14)
C71 Al1 C61 112.29(16)
N1 Al1 C41 108.76(14)
C71 Al1 C41 108.60(15)
C61 Al1 C41 110.97(16)
N1 Li1 O12 134.5(3)
N1 Li1 O23 139.2(4)
O12 Li1 O23 80.8(2)
N1 Li1 O13 119.6(3)
O12 Li1 O13 80.1(2)
O23 Li1 O13 80.1(2)
N1 Li1 Ti2 156.9(3)
O12 Li1 Ti2 41.07(11)
O23 Li1 Ti2 40.55(11)
O13 Li1 Ti2 83.39(19)
N1 Li1 Ti1 135.3(3)
O12 Li1 Ti1 40.61(13)
O23 Li1 Ti1 83.60(19)
O13 Li1 Ti1 40.30(13)
Ti2 Li1 Ti1 60.49(12)
N1 Li1 Ti3 139.6(3)
O12 Li1 Ti3 83.06(19)
O23 Li1 Ti3 40.06(12)
O13 Li1 Ti3 40.65(11)
Ti2 Li1 Ti3 59.46(11)
Ti1 Li1 Ti3 59.83(13)
C51 N1 C52 107.7(3)
C51 N1 Al1 113.2(2)
C52 N1 Al1 111.5(2)
C51 N1 Li1 102.1(3)
C52 N1 Li1 101.1(3)
Al1 N1 Li1 119.9(2)
Ti1 O12 Ti2 100.74(10)
Ti1 O12 Li1 91.3(2)
Ti2 O12 Li1 90.74(18)
Ti1 O13 Ti3 100.38(10)
Ti1 O13 Li1 90.34(18)
Ti3 O13 Li1 90.40(18)
Ti3 O23 Ti2 100.09(11)
Ti3 O23 Li1 91.7(2)
Ti2 O23 Li1 90.71(18)
O13 Ti1 O12 96.45(11)
O13 Ti1 C1 87.13(11)
O12 Ti1 C1 86.45(12)
O13 Ti1 C15 141.69(11)
O12 Ti1 C15 94.29(12)
C1 Ti1 C15 130.24(13)
O13 Ti1 C14 107.64(12)
O12 Ti1 C14 110.97(12)
C1 Ti1 C14 155.01(14)
C15 Ti1 C14 34.81(12)
O13 Ti1 C11 150.76(12)
O12 Ti1 C11 112.19(12)
C1 Ti1 C11 99.98(13)
C15 Ti1 C11 34.77(12)
C14 Ti1 C11 57.47(12)
O13 Ti1 C13 95.77(11)
O12 Ti1 C13 145.51(11)
C1 Ti1 C13 126.32(14)
C15 Ti1 C13 57.67(13)
C14 Ti1 C13 34.56(13)
C11 Ti1 C13 57.18(12)
O13 Ti1 C12 117.08(12)
O12 Ti1 C12 146.27(12)
C1 Ti1 C12 98.15(13)
C15 Ti1 C12 57.45(13)
C14 Ti1 C12 57.36(12)
C11 Ti1 C12 34.08(13)
C13 Ti1 C12 34.51(12)
O13 Ti1 Li1 49.35(14)
O12 Ti1 Li1 48.14(14)
C1 Ti1 Li1 93.39(15)
C15 Ti1 Li1 123.23(15)
C14 Ti1 Li1 111.56(15)
C11 Ti1 Li1 155.67(15)
C13 Ti1 Li1 128.02(15)
C12 Ti1 Li1 161.83(15)
O13 Ti1 Ti3 40.13(7)
O12 Ti1 Ti3 88.31(7)
C1 Ti1 Ti3 47.33(9)
C15 Ti1 Ti3 176.37(10)
C14 Ti1 Ti3 145.84(10)
C11 Ti1 Ti3 141.68(9)
C13 Ti1 Ti3 120.78(9)
C12 Ti1 Ti3 119.24(9)
Li1 Ti1 Ti3 60.39(11)
O13 Ti1 Ti2 88.57(8)
O12 Ti1 Ti2 39.83(6)
C1 Ti1 Ti2 46.97(10)
C15 Ti1 Ti2 121.59(9)
C14 Ti1 Ti2 149.39(10)
C11 Ti1 Ti2 117.04(9)
C13 Ti1 Ti2 171.95(9)
C12 Ti1 Ti2 137.53(9)
Li1 Ti1 Ti2 59.72(12)
Ti3 Ti1 Ti2 59.40(3)
O23 Ti2 O12 95.83(10)
O23 Ti2 C1 87.31(12)
O12 Ti2 C1 87.17(11)
O23 Ti2 C24 109.41(13)
O12 Ti2 C24 107.70(11)
C1 Ti2 C24 155.75(13)
O23 Ti2 C23 144.38(13)
O12 Ti2 C23 97.10(11)
C1 Ti2 C23 126.32(14)
C24 Ti2 C23 34.97(14)
O23 Ti2 C25 92.56(11)
O12 Ti2 C25 141.96(12)
C1 Ti2 C25 130.33(12)
C24 Ti2 C25 35.31(12)
C23 Ti2 C25 58.02(12)
O23 Ti2 C21 144.22(11)
O12 Ti2 C21 119.62(12)
C1 Ti2 C21 98.43(13)
C24 Ti2 C21 57.71(13)
C23 Ti2 C21 34.76(13)
C25 Ti2 C21 57.03(13)
O23 Ti2 C22 110.19(11)
O12 Ti2 C22 153.09(11)
C1 Ti2 C22 100.43(12)
C24 Ti2 C22 57.89(12)
C23 Ti2 C22 57.60(12)
C25 Ti2 C22 34.29(12)
C21 Ti2 C22 34.03(12)
O23 Ti2 Ti3 39.88(7)
O12 Ti2 Ti3 88.50(7)
C1 Ti2 Ti3 47.73(9)
C24 Ti2 Ti3 147.91(10)
C23 Ti2 Ti3 171.81(10)
C25 Ti2 Ti3 119.94(9)
C21 Ti2 Ti3 137.05(10)
C22 Ti2 Ti3 115.76(9)
O23 Ti2 Li1 48.74(13)
O12 Ti2 Li1 48.19(14)
C1 Ti2 Li1 94.28(16)
C24 Ti2 Li1 109.93(16)
C23 Ti2 Li1 127.55(15)
C25 Ti2 Li1 121.90(16)
C21 Ti2 Li1 162.01(15)
C22 Ti2 Li1 153.87(16)
Ti3 Ti2 Li1 60.61(12)
O23 Ti2 Ti1 88.27(8)
O12 Ti2 Ti1 39.43(7)
C1 Ti2 Ti1 48.09(8)
C24 Ti2 Ti1 145.61(9)
C23 Ti2 Ti1 121.77(10)
C25 Ti2 Ti1 178.19(9)
C21 Ti2 Ti1 121.63(10)
C22 Ti2 Ti1 143.91(10)
Ti3 Ti2 Ti1 59.97(3)
Li1 Ti2 Ti1 59.79(14)
O23 Ti3 O13 96.36(10)
O23 Ti3 C1 87.43(12)
O13 Ti3 C1 87.61(11)
O23 Ti3 C34 104.81(13)
O13 Ti3 C34 113.30(12)
C1 Ti3 C34 153.81(13)
O23 Ti3 C35 137.67(12)
O13 Ti3 C35 92.70(11)
C1 Ti3 C35 134.32(14)
C34 Ti3 C35 35.15(14)
O23 Ti3 C33 97.16(12)
O13 Ti3 C33 148.38(11)
C1 Ti3 C33 121.42(12)
C34 Ti3 C33 35.31(12)
C35 Ti3 C33 58.70(13)
O23 Ti3 C31 154.48(11)
O13 Ti3 C31 107.54(12)
C1 Ti3 C31 102.08(13)
C34 Ti3 C31 57.78(14)
C35 Ti3 C31 35.04(13)
C33 Ti3 C31 57.61(13)
O23 Ti3 C32 121.71(12)
O13 Ti3 C32 141.84(12)
C1 Ti3 C32 96.02(13)
C34 Ti3 C32 57.82(12)
C35 Ti3 C32 58.25(12)
C33 Ti3 C32 34.40(13)
C31 Ti3 C32 34.54(12)
O23 Ti3 Ti2 40.03(7)
O13 Ti3 Ti2 89.16(8)
C1 Ti3 Ti2 47.70(10)
C34 Ti3 Ti2 142.15(12)
C35 Ti3 Ti2 177.29(10)
C33 Ti3 Ti2 119.01(9)
C31 Ti3 Ti2 145.77(9)
C32 Ti3 Ti2 120.92(9)
O23 Ti3 Ti1 88.95(7)
O13 Ti3 Ti1 39.49(7)
C1 Ti3 Ti1 48.44(8)
C34 Ti3 Ti1 151.76(10)
C35 Ti3 Ti1 121.94(9)
C33 Ti3 Ti1 168.12(9)
C31 Ti3 Ti1 115.16(9)
C32 Ti3 Ti1 134.19(10)
Ti2 Ti3 Ti1 60.63(3)
O23 Ti3 Li1 48.27(15)
O13 Ti3 Li1 48.95(15)
C1 Ti3 Li1 93.70(15)
C34 Ti3 Li1 111.80(16)
C35 Ti3 Li1 120.14(15)
C33 Ti3 Li1 131.41(16)
C31 Ti3 Li1 151.42(15)
C32 Ti3 Li1 165.71(16)
Ti2 Ti3 Li1 59.93(12)
Ti1 Ti3 Li1 59.78(13)

loop_
_geom_bond_atom_site_label_1
_geom_bond_atom_site_label_2
_geom_bond_distance
C1 C2 1.524(5)
C1 Ti2 2.091(4)
C1 Ti3 2.092(3)
C1 Ti1 2.129(3)
C11 C12 1.394(5)
C11 C15 1.410(5)
C11 C16 1.501(5)
C11 Ti1 2.368(4)
C12 C13 1.411(5)
C12 C17 1.507(5)
C12 Ti1 2.387(4)
C13 C14 1.403(5)
C13 C18 1.497(5)
C13 Ti1 2.370(4)
C14 C15 1.407(5)
C14 C19 1.507(5)
C14 Ti1 2.353(3)
C15 C20 1.489(5)
C15 Ti1 2.353(3)
C21 C22 1.401(5)
C21 C23 1.409(5)
C21 C27 1.505(5)
C21 Ti2 2.379(3)
C22 C25 1.408(5)
C22 C26 1.512(5)
C22 Ti2 2.406(3)
C23 C24 1.399(5)
C23 C28 1.505(5)
C23 Ti2 2.336(4)
C24 C25 1.423(5)
C24 C29 1.496(5)
C24 Ti2 2.320(4)
C25 C30 1.487(5)
C25 Ti2 2.368(4)
C31 C35 1.416(5)
C31 C32 1.419(5)
C31 C36 1.488(6)
C31 Ti3 2.376(4)
C32 C33 1.410(5)
C32 C40 1.497(5)
C32 Ti3 2.404(3)
C33 C34 1.417(5)
C33 C39 1.500(5)
C33 Ti3 2.361(3)
C34 C35 1.400(6)
C34 C38 1.502(6)
C34 Ti3 2.309(3)
C35 C37 1.498(5)
C35 Ti3 2.326(4)
C41 C46 1.391(5)
C41 C42 1.399(5)
C41 Al1 2.003(3)
C42 C43 1.384(5)
C43 C44 1.355(6)
C44 C45 1.371(6)
C45 C46 1.395(5)
C51 N1 1.456(4)
C52 N1 1.467(5)
C61 C66 1.370(5)
C61 C62 1.409(5)
C61 Al1 1.999(4)
C62 C63 1.374(5)
C63 C64 1.366(6)
C64 C65 1.375(6)
C65 C66 1.392(5)
C71 C75 1.366(6)
C71 C72 1.385(5)
C71 Al1 1.994(4)
C72 C73 1.371(5)
C73 C74 1.362(7)
C74 C76 1.348(7)
C75 C76 1.372(6)
C101 C102 1.39
C101 C103 1.39
C102 C106 1.39
C106 C105 1.39
C105 C104 1.39
C104 C103 1.39
Al1 N1 1.887(3)
Li1 N1 1.981(6)
Li1 O12 2.108(6)
Li1 O23 2.126(6)
Li1 O13 2.147(7)
Li1 Ti2 2.828(6)
Li1 Ti1 2.829(6)
Li1 Ti3 2.847(6)
O12 Ti1 1.842(2)
O12 Ti2 1.858(2)
O13 Ti1 1.830(2)
O13 Ti3 1.855(2)
O23 Ti3 1.833(2)
O23 Ti2 1.838(2)
Ti1 Ti3 2.8307(12)
Ti1 Ti2 2.8493(10)
Ti2 Ti3 2.8142(11)
